data_7009717
loop_
_publ_author_name
'Zhang, Hao'
'Cai, Jiwen'
'Feng, Xiao-Long'
'Ye, Bao-Hui'
'Li, Xiao-Yuan'
'Ji, Liang-Nian'

_publ_section_title
;
 A novel \m3-cyano-bridged heterotrimetallic 2-D coordination polymer
 constructed from rectangular grids
;
_journal_issue 11
_journal_name_full 'Journal of the Chemical Society, Dalton Transactions'
_journal_page_first 1687
_journal_paper_doi 10.1039/b003058i
_journal_year 2000
_chemical_formula_sum 'C99 Cd11 Fe10.5 N77 O33'
_chemical_formula_weight 4618.58
_chemical_name_systematic
; 
 catena-bis(tris(2-Amineoethyl)amine-cadmium(ii)) hexacyano-iron(ii) trihydrate
;
_space_group_IT_number 14
_symmetry_cell_setting monoclinic
_symmetry_space_group_name_Hall '-P 2yn'
_symmetry_space_group_name_H-M 'P 1 21/n 1'
_atom_sites_solution_hydrogens geom
_atom_sites_solution_primary direct
_atom_sites_solution_secondary difmap
_audit_creation_method SHELXL-97
_cell_angle_alpha 90.00
_cell_angle_beta 106.345(4)
_cell_angle_gamma 90.00
_cell_formula_units_Z 2
_cell_length_a 7.5219(19)
_cell_length_b 28.593(7)
_cell_length_c 7.7246(19)
_cell_measurement_temperature 293(2)
_cell_volume 1594.2(7)
_computing_cell_refinement 'Bruker SMART'
_computing_data_collection 'Bruker SMART'
_computing_data_reduction 'Bruker SHELXTL'
_computing_molecular_graphics 'Bruker SHELXTL'
_computing_publication_material 'Bruker SHELXTL'
_computing_structure_refinement 'SHELXL-97 (Sheldrick, 1997)'
_computing_structure_solution 'SHELXS-97 (Sheldrick, 1990)'
_diffrn_ambient_temperature 293(2)
_diffrn_measured_fraction_theta_full 0.991
_diffrn_measured_fraction_theta_max 0.991
_diffrn_measurement_device_type 'CCD area detector'
_diffrn_measurement_method 'phi and omega scans'
_diffrn_radiation_monochromator graphite
_diffrn_radiation_source 'fine-focus sealed tube'
_diffrn_radiation_type MoK\a
_diffrn_radiation_wavelength 0.71073
_diffrn_reflns_av_R_equivalents 0.0217
_diffrn_reflns_av_sigmaI/netI 0.0176
_diffrn_reflns_limit_h_max 9
_diffrn_reflns_limit_h_min -9
_diffrn_reflns_limit_k_max 34
_diffrn_reflns_limit_k_min -36
_diffrn_reflns_limit_l_max 9
_diffrn_reflns_limit_l_min -6
_diffrn_reflns_number 9264
_diffrn_reflns_theta_full 27.04
_diffrn_reflns_theta_max 27.04
_diffrn_reflns_theta_min 2.84
_exptl_absorpt_coefficient_mu 12.212
_exptl_absorpt_correction_T_max 0.5803
_exptl_absorpt_correction_T_min 0.1938
_exptl_absorpt_correction_type none
_exptl_crystal_colour yellow
_exptl_crystal_density_diffrn 9.621
_exptl_crystal_density_method 'not measured'
_exptl_crystal_description plate
_exptl_crystal_F_000 4396
_exptl_crystal_size_max 0.20
_exptl_crystal_size_mid 0.15
_exptl_crystal_size_min 0.05
_refine_diff_density_max 1.118
_refine_diff_density_min -0.654
_refine_diff_density_rms 0.115
_refine_ls_extinction_method none
_refine_ls_goodness_of_fit_ref 1.180
_refine_ls_hydrogen_treatment mixed
_refine_ls_matrix_type full
_refine_ls_number_parameters 187
_refine_ls_number_reflns 3464
_refine_ls_number_restraints 0
_refine_ls_restrained_S_all 1.180
_refine_ls_R_factor_all 0.0441
_refine_ls_R_factor_gt 0.0425
_refine_ls_shift/su_max 0.000
_refine_ls_shift/su_mean 0.000
_refine_ls_structure_factor_coef Fsqd
_refine_ls_weighting_details 'calc w=1/[\s^2^(Fo^2^)+(0.0403P)^2^+6.2060P] where P=(Fo^2^+2Fc^2^)/3'
_refine_ls_weighting_scheme calc
_refine_ls_wR_factor_gt 0.1085
_refine_ls_wR_factor_ref 0.1093
_reflns_number_gt 3338
_reflns_number_total 3464
_reflns_threshold_expression >2sigma(I)
_cod_data_source_file b003058i.txt
_cod_data_source_block '[Cd(tren)]2[Fe(CN)6](H2O)3'
_cod_depositor_comments
;
The following automatic conversions were performed:
'_symmetry_cell_setting' value 'Monoclinic' changed to 'monoclinic'
according to '/home/saulius/struct/CIF-dictionaries/cif_core.dic'
dictionary named 'cif_core.dic' version 2.4.1 from 2010-06-29.

Automatic conversion script
Id: cif_fix_enum 1527 2010-12-29 10:47:43Z saulius 
;
_cod_original_sg_symbol_H-M P2(1)/n
_cod_original_formula_sum 'C99 Cd11 Fe10.50 N77 O33'
_cod_database_code 7009717

loop_
_symmetry_equiv_pos_as_xyz
'x, y, z'
'-x+1/2, y+1/2, -z+1/2'
'-x, -y, -z'
'x-1/2, -y-1/2, z-1/2'

loop_
_atom_site_label
_atom_site_type_symbol
_atom_site_fract_x
_atom_site_fract_y
_atom_site_fract_z
_atom_site_U_iso_or_equiv
_atom_site_adp_type
_atom_site_occupancy
_atom_site_symmetry_multiplicity
_atom_site_calc_flag
_atom_site_refinement_flags
_atom_site_disorder_assembly
_atom_site_disorder_group
Cd1 Cd 0.37693(4) 0.051384(11) 0.59443(4) 0.02827(12) Uani 1 1 d . . .
Fe1 Fe 1.0000 0.0000 1.0000 0.01941(17) Uani 1 2 d S . .
N1 N 0.0651(7) 0.0741(2) 0.5108(8) 0.0586(14) Uani 1 1 d . . .
N2 N 0.3593(6) 0.14401(14) 0.6030(6) 0.0380(9) Uani 1 1 d . . .
N3 N 0.5032(9) 0.0777(2) 0.8884(7) 0.0669(17) Uani 1 1 d . . .
N4 N 0.4710(7) 0.08408(18) 0.3574(6) 0.0481(11) Uani 1 1 d . . .
N5 N 0.6894(6) 0.01243(16) 0.6505(5) 0.0374(9) Uani 1 1 d . . .
N6 N 1.0690(7) 0.10626(17) 1.0167(7) 0.0492(11) Uani 1 1 d . . .
N7 N 0.7307(6) 0.00951(16) 1.2340(6) 0.0395(10) Uani 1 1 d . . .
C1 C 0.0327(10) 0.1222(3) 0.5119(16) 0.094(3) Uani 1 1 d . . .
C2 C 0.1674(13) 0.1559(3) 0.5538(19) 0.123(5) Uani 1 1 d . . .
C3 C 0.4474(12) 0.1592(2) 0.7890(9) 0.069(2) Uani 1 1 d . . .
C4 C 0.5585(14) 0.1239(3) 0.9069(10) 0.087(3) Uani 1 1 d . . .
C5 C 0.456(2) 0.1612(3) 0.4842(17) 0.143(6) Uani 1 1 d . . .
C6 C 0.5052(13) 0.1335(3) 0.3626(14) 0.084(3) Uani 1 1 d . . .
C7 C 0.8064(6) 0.00810(15) 0.7831(5) 0.0243(8) Uani 1 1 d . . .
C8 C 1.0413(6) 0.06660(16) 1.0103(6) 0.0270(8) Uani 1 1 d . . .
C9 C 0.8303(6) 0.00629(15) 1.1421(6) 0.0264(8) Uani 1 1 d . . .
O1 O 0.0068(7) 0.20410(14) -0.0011(7) 0.0582(11) Uani 1 1 d . . .
O2 O 0.8708(7) 0.24789(19) 0.6229(7) 0.0718(14) Uani 1 1 d . . .
O3 O 0.7646(8) 0.22050(19) 0.2308(8) 0.0754(14) Uani 1 1 d . . .

loop_
_atom_site_aniso_label
_atom_site_aniso_U_11
_atom_site_aniso_U_22
_atom_site_aniso_U_33
_atom_site_aniso_U_23
_atom_site_aniso_U_13
_atom_site_aniso_U_12
Cd1 0.02836(19) 0.03003(19) 0.02662(18) 0.00132(12) 0.00806(13) 0.00288(12)
Fe1 0.0163(4) 0.0252(4) 0.0158(4) 0.0019(3) 0.0030(3) 0.0004(3)
N1 0.030(2) 0.060(3) 0.077(4) -0.007(3) 0.001(2) 0.002(2)
N2 0.051(3) 0.030(2) 0.031(2) -0.0006(16) 0.0070(18) 0.0033(17)
N3 0.092(4) 0.057(3) 0.032(2) -0.003(2) -0.013(3) 0.021(3)
N4 0.058(3) 0.052(3) 0.041(2) 0.006(2) 0.026(2) 0.007(2)
N5 0.029(2) 0.050(3) 0.028(2) 0.0035(17) -0.0020(17) 0.0001(17)
N6 0.051(3) 0.039(3) 0.056(3) 0.002(2) 0.013(2) -0.006(2)
N7 0.038(2) 0.051(3) 0.036(2) 0.0038(19) 0.0228(19) 0.0074(19)
C1 0.044(4) 0.071(5) 0.173(10) 0.033(6) 0.040(5) 0.027(4)
C2 0.066(5) 0.049(4) 0.204(12) -0.016(6) -0.044(7) 0.026(4)
C3 0.093(5) 0.041(3) 0.054(4) -0.021(3) -0.009(4) 0.005(3)
C4 0.120(7) 0.068(5) 0.043(4) -0.003(3) -0.025(4) -0.019(5)
C5 0.318(19) 0.036(4) 0.144(9) -0.009(5) 0.178(12) -0.033(7)
C6 0.103(6) 0.054(4) 0.126(7) -0.006(4) 0.083(6) -0.024(4)
C7 0.0206(19) 0.030(2) 0.0224(19) 0.0018(15) 0.0055(16) 0.0002(15)
C8 0.0223(19) 0.032(2) 0.025(2) -0.0007(17) 0.0044(16) 0.0007(16)
C9 0.0239(19) 0.031(2) 0.025(2) 0.0056(16) 0.0074(16) 0.0035(16)
O1 0.071(3) 0.037(2) 0.070(3) 0.004(2) 0.025(2) 0.0026(19)
O2 0.069(3) 0.069(3) 0.077(3) -0.005(3) 0.020(3) 0.009(3)
O3 0.079(4) 0.066(3) 0.087(4) -0.004(3) 0.032(3) -0.006(3)

loop_
_atom_type_symbol
_atom_type_description
_atom_type_scat_dispersion_real
_atom_type_scat_dispersion_imag
_atom_type_scat_source
Cd Cd -0.8075 1.2024 'International Tables Vol C Tables 4.2.6.8 and 6.1.1.4'
Fe Fe 0.3463 0.8444 'International Tables Vol C Tables 4.2.6.8 and 6.1.1.4'
N N 0.0061 0.0033 'International Tables Vol C Tables 4.2.6.8 and 6.1.1.4'
C C 0.0033 0.0016 'International Tables Vol C Tables 4.2.6.8 and 6.1.1.4'
O O 0.0106 0.0060 'International Tables Vol C Tables 4.2.6.8 and 6.1.1.4'

loop_
_geom_angle_atom_site_label_1
_geom_angle_atom_site_label_2
_geom_angle_atom_site_label_3
_geom_angle
_geom_angle_site_symmetry_1
_geom_angle_site_symmetry_3
_geom_angle_publ_flag
N3 Cd1 N4 120.3(2) . . ?
N3 Cd1 N1 106.4(2) . . ?
N4 Cd1 N1 100.0(2) . . ?
N3 Cd1 N7 79.0(2) . 3_657 ?
N4 Cd1 N7 157.54(16) . 3_657 ?
N1 Cd1 N7 83.61(18) . 3_657 ?
N3 Cd1 N5 82.57(18) . . ?
N4 Cd1 N5 80.71(16) . . ?
N1 Cd1 N5 168.71(17) . . ?
N7 Cd1 N5 91.54(14) 3_657 . ?
N3 Cd1 N5 152.66(16) . 3_656 ?
N4 Cd1 N5 75.30(16) . 3_656 ?
N1 Cd1 N5 91.24(17) . 3_656 ?
N7 Cd1 N5 82.49(14) 3_657 3_656 ?
N5 Cd1 N5 78.00(14) . 3_656 ?
N3 Cd1 N2 70.25(17) . . ?
N4 Cd1 N2 69.41(16) . . ?
N1 Cd1 N2 71.19(17) . . ?
N7 Cd1 N2 131.83(14) 3_657 . ?
N5 Cd1 N2 119.11(14) . . ?
N5 Cd1 N2 136.47(13) 3_656 . ?
C7 Fe1 C7 180.0 3_757 . ?
C7 Fe1 C9 88.57(18) 3_757 . ?
C7 Fe1 C9 91.43(18) . . ?
C7 Fe1 C9 91.43(18) 3_757 3_757 ?
C7 Fe1 C9 88.57(18) . 3_757 ?
C9 Fe1 C9 180.000(1) . 3_757 ?
C7 Fe1 C8 90.54(18) 3_757 . ?
C7 Fe1 C8 89.46(18) . . ?
C9 Fe1 C8 90.52(18) . . ?
C9 Fe1 C8 89.48(18) 3_757 . ?
C7 Fe1 C8 89.46(18) 3_757 3_757 ?
C7 Fe1 C8 90.54(18) . 3_757 ?
C9 Fe1 C8 89.48(18) . 3_757 ?
C9 Fe1 C8 90.52(18) 3_757 3_757 ?
C8 Fe1 C8 180.0 . 3_757 ?
C1 N1 Cd1 115.7(4) . . ?
C5 N2 C2 114.4(10) . . ?
C5 N2 C3 111.1(8) . . ?
C2 N2 C3 109.6(7) . . ?
C5 N2 Cd1 107.1(4) . . ?
C2 N2 Cd1 106.5(4) . . ?
C3 N2 Cd1 107.9(3) . . ?
C4 N3 Cd1 116.1(4) . . ?
C6 N4 Cd1 117.6(4) . . ?
C7 N5 Cd1 129.8(4) . . ?
C7 N5 Cd1 121.2(4) . 3_656 ?
Cd1 N5 Cd1 102.00(14) . 3_656 ?
C9 N7 Cd1 129.4(4) . 3_657 ?
C2 C1 N1 125.1(6) . . ?
C1 C2 N2 121.5(6) . . ?
C4 C3 N2 115.4(5) . . ?
N3 C4 C3 119.7(6) . . ?
C6 C5 N2 122.4(7) . . ?
C5 C6 N4 120.9(6) . . ?
N5 C7 Fe1 179.1(4) . . ?
N6 C8 Fe1 178.9(4) . . ?
N7 C9 Fe1 177.8(4) . . ?

loop_
_geom_bond_atom_site_label_1
_geom_bond_atom_site_label_2
_geom_bond_distance
_geom_bond_site_symmetry_2
_geom_bond_publ_flag
Cd1 N3 2.326(5) . ?
Cd1 N4 2.336(5) . ?
Cd1 N1 2.343(5) . ?
Cd1 N7 2.459(4) 3_657 ?
Cd1 N5 2.526(4) . ?
Cd1 N5 2.575(4) 3_656 ?
Cd1 N2 2.653(4) . ?
Fe1 C7 1.899(4) 3_757 ?
Fe1 C7 1.899(4) . ?
Fe1 C9 1.912(4) . ?
Fe1 C9 1.912(4) 3_757 ?
Fe1 C8 1.927(5) . ?
Fe1 C8 1.927(5) 3_757 ?
N1 C1 1.398(10) . ?
N2 C5 1.411(9) . ?
N2 C2 1.426(10) . ?
N2 C3 1.468(7) . ?
N3 C4 1.379(10) . ?
N4 C6 1.434(9) . ?
N5 C7 1.154(6) . ?
N5 Cd1 2.575(4) 3_656 ?
N6 C8 1.151(6) . ?
N7 C9 1.172(6) . ?
N7 Cd1 2.459(4) 3_657 ?
C1 C2 1.369(13) . ?
C3 C4 1.456(11) . ?
C5 C6 1.358(11) . ?

loop_
_geom_torsion_atom_site_label_1
_geom_torsion_atom_site_label_2
_geom_torsion_atom_site_label_3
_geom_torsion_atom_site_label_4
_geom_torsion
_geom_torsion_site_symmetry_1
_geom_torsion_site_symmetry_2
_geom_torsion_site_symmetry_3
_geom_torsion_site_symmetry_4
_geom_torsion_publ_flag
N3 Cd1 N1 C1 60.7(7) . . . . ?
N4 Cd1 N1 C1 -65.2(7) . . . . ?
N7 Cd1 N1 C1 137.3(7) 3_657 . . . ?
N5 Cd1 N1 C1 -157.8(9) . . . . ?
N5 Cd1 N1 C1 -140.4(6) 3_656 . . . ?
N2 Cd1 N1 C1 -1.1(6) . . . . ?
N3 Cd1 N2 C5 122.0(8) . . . . ?
N4 Cd1 N2 C5 -13.0(8) . . . . ?
N1 Cd1 N2 C5 -121.9(8) . . . . ?
N7 Cd1 N2 C5 175.6(8) 3_657 . . . ?
N5 Cd1 N2 C5 53.0(8) . . . . ?
N5 Cd1 N2 C5 -50.9(8) 3_656 . . . ?
N3 Cd1 N2 C2 -115.2(7) . . . . ?
N4 Cd1 N2 C2 109.7(7) . . . . ?
N1 Cd1 N2 C2 0.8(7) . . . . ?
N7 Cd1 N2 C2 -61.6(7) 3_657 . . . ?
N5 Cd1 N2 C2 175.7(7) . . . . ?
N5 Cd1 N2 C2 71.8(7) 3_656 . . . ?
N3 Cd1 N2 C3 2.4(5) . . . . ?
N4 Cd1 N2 C3 -132.7(5) . . . . ?
N1 Cd1 N2 C3 118.4(5) . . . . ?
N7 Cd1 N2 C3 56.0(5) 3_657 . . . ?
N5 Cd1 N2 C3 -66.7(5) . . . . ?
N5 Cd1 N2 C3 -170.6(4) 3_656 . . . ?
N4 Cd1 N3 C4 29.8(7) . . . . ?
N1 Cd1 N3 C4 -82.6(7) . . . . ?
N7 Cd1 N3 C4 -162.5(7) 3_657 . . . ?
N5 Cd1 N3 C4 104.4(7) . . . . ?
N5 Cd1 N3 C4 149.3(6) 3_656 . . . ?
N2 Cd1 N3 C4 -20.2(6) . . . . ?
N3 Cd1 N4 C6 -38.2(6) . . . . ?
N1 Cd1 N4 C6 77.6(6) . . . . ?
N7 Cd1 N4 C6 175.1(6) 3_657 . . . ?
N5 Cd1 N4 C6 -113.8(6) . . . . ?
N5 Cd1 N4 C6 166.3(6) 3_656 . . . ?
N2 Cd1 N4 C6 12.2(6) . . . . ?
N3 Cd1 N5 C7 10.6(5) . . . . ?
N4 Cd1 N5 C7 133.1(5) . . . . ?
N1 Cd1 N5 C7 -132.3(9) . . . . ?
N7 Cd1 N5 C7 -68.1(5) 3_657 . . . ?
N5 Cd1 N5 C7 -150.0(6) 3_656 . . . ?
N2 Cd1 N5 C7 73.1(5) . . . . ?
N3 Cd1 N5 Cd1 160.7(2) . . . 3_656 ?
N4 Cd1 N5 Cd1 -76.82(18) . . . 3_656 ?
N1 Cd1 N5 Cd1 17.7(10) . . . 3_656 ?
N7 Cd1 N5 Cd1 81.99(16) 3_657 . . 3_656 ?
N5 Cd1 N5 Cd1 0.0 3_656 . . 3_656 ?
N2 Cd1 N5 Cd1 -136.89(14) . . . 3_656 ?
Cd1 N1 C1 C2 1.4(15) . . . . ?
N1 C1 C2 N2 0(2) . . . . ?
C5 N2 C2 C1 117.6(13) . . . . ?
C3 N2 C2 C1 -117.0(13) . . . . ?
Cd1 N2 C2 C1 -0.5(15) . . . . ?
C5 N2 C3 C4 -102.6(10) . . . . ?
C2 N2 C3 C4 130.0(9) . . . . ?
Cd1 N2 C3 C4 14.5(9) . . . . ?
Cd1 N3 C4 C3 38.7(12) . . . . ?
N2 C3 C4 N3 -35.7(13) . . . . ?
C2 N2 C5 C6 -103.9(15) . . . . ?
C3 N2 C5 C6 131.4(14) . . . . ?
Cd1 N2 C5 C6 13.8(17) . . . . ?
N2 C5 C6 N4 -4(2) . . . . ?
Cd1 N4 C6 C5 -10.5(14) . . . . ?
Cd1 N5 C7 Fe1 145(29) . . . . ?
Cd1 N5 C7 Fe1 0(30) 3_656 . . . ?
C7 Fe1 C7 N5 -66(100) 3_757 . . . ?
C9 Fe1 C7 N5 -122(30) . . . . ?
C9 Fe1 C7 N5 58(30) 3_757 . . . ?
C8 Fe1 C7 N5 148(30) . . . . ?
C8 Fe1 C7 N5 -32(30) 3_757 . . . ?
C7 Fe1 C8 N6 53(22) 3_757 . . . ?
C7 Fe1 C8 N6 -127(22) . . . . ?
C9 Fe1 C8 N6 141(22) . . . . ?
C9 Fe1 C8 N6 -39(22) 3_757 . . . ?
C8 Fe1 C8 N6 -73(100) 3_757 . . . ?
Cd1 N7 C9 Fe1 -56(12) 3_657 . . . ?
C7 Fe1 C9 N7 -16(12) 3_757 . . . ?
C7 Fe1 C9 N7 164(12) . . . . ?
C9 Fe1 C9 N7 -146(100) 3_757 . . . ?
C8 Fe1 C9 N7 -107(12) . . . . ?
C8 Fe1 C9 N7 73(12) 3_757 . . . ?
